data_4028360
loop_
_publ_author_name
'Jianhong Chen'
'Weimin Liu'
'Bingjiang Zhou'
'Guangle Niu'
'Hongyan Zhang'
'Jiasheng Wu'
'Ying Wang'
'Weigang Ju'
'Pengfei Wang'

_publ_section_title
;
 Coumarin- and Rhodamine-Fused Deep Red Fluorescent Dyes: Synthesis,
 Photophysical Properties, and Bioimaging in Vitro
;
_journal_name_full 'Journal of Organic Chemistry'
_journal_page_first 6121
_journal_page_last 6130
_journal_paper_doi 10.1021/jo400783x
_journal_volume 78
_journal_year 2013
_chemical_formula_moiety 'C35 H35 N2 O5, Cl O4'
_chemical_formula_sum 'C35 H35 Cl N2 O9'
_chemical_formula_weight 663.10
_chemical_name_systematic
; 
 ? 
;
_space_group_IT_number 14
_symmetry_cell_setting monoclinic
_symmetry_space_group_name_Hall '-P 2yn'
_symmetry_space_group_name_H-M 'P 1 21/n 1'
_atom_sites_solution_hydrogens geom
_atom_sites_solution_primary direct
_atom_sites_solution_secondary difmap
_audit_creation_method SHELXL-97
_cell_angle_alpha 90.00
_cell_angle_beta 106.25(3)
_cell_angle_gamma 90.00
_cell_formula_units_Z 4
_cell_length_a 12.346(3)
_cell_length_b 16.964(3)
_cell_length_c 15.303(3)
_cell_measurement_reflns_used 3672
_cell_measurement_temperature 173(2)
_cell_measurement_theta_max 68.24
_cell_measurement_theta_min 3.98
_cell_volume 3077.0(12)
_computing_cell_refinement 'Rapid Auto(Rigaku 2001)'
_computing_data_collection 'Rapid Auto(Rigaku 2001)'
_computing_data_reduction 'Rapid Auto(Rigaku 2001)'
_computing_molecular_graphics
;
 Mercury: visualization and analysis of crystal structures, C. F. Macrae,
 P. R. Edgington, P. McCabe, E. Pidcock, G. P. Shields, R. Taylor,
 M. Towler and J. van de Streek, J. Appl. Cryst., 39, 453-457, 2006.
;
_computing_publication_material 'SHELX-97 (Sheldrick, 2008)'
_computing_structure_refinement 'SHELXL-97 (Sheldrick, 2008)'
_computing_structure_solution 'SHELXS-97 (Sheldrick, 2008)'
_diffrn_ambient_temperature 173(2)
_diffrn_measured_fraction_theta_full 0.992
_diffrn_measured_fraction_theta_max 0.992
_diffrn_measurement_device_type 'Rigaku raxis Rapid IP Area Detector'
_diffrn_measurement_method '\w scans'
_diffrn_radiation_monochromator graphite
_diffrn_radiation_source 'rotating anode'
_diffrn_radiation_type CuK\a
_diffrn_radiation_wavelength 1.54178
_diffrn_reflns_av_R_equivalents 0.0504
_diffrn_reflns_av_sigmaI/netI 0.0661
_diffrn_reflns_limit_h_max 14
_diffrn_reflns_limit_h_min -14
_diffrn_reflns_limit_k_max 18
_diffrn_reflns_limit_k_min -20
_diffrn_reflns_limit_l_max 18
_diffrn_reflns_limit_l_min -18
_diffrn_reflns_number 19899
_diffrn_reflns_theta_full 68.24
_diffrn_reflns_theta_max 68.24
_diffrn_reflns_theta_min 3.98
_exptl_absorpt_coefficient_mu 1.624
_exptl_absorpt_correction_T_max 1.0000
_exptl_absorpt_correction_T_min 0.7840
_exptl_absorpt_correction_type multi-scan
_exptl_absorpt_process_details 'ABSCOR by T. Higashi, March, 2001'
_exptl_crystal_colour black
_exptl_crystal_density_diffrn 1.431
_exptl_crystal_description block
_exptl_crystal_F_000 1392
_exptl_crystal_size_max 0.50
_exptl_crystal_size_mid 0.36
_exptl_crystal_size_min 0.31
_refine_diff_density_max 0.629
_refine_diff_density_min -0.669
_refine_diff_density_rms 0.075
_refine_ls_extinction_method none
_refine_ls_goodness_of_fit_ref 1.046
_refine_ls_hydrogen_treatment constr
_refine_ls_matrix_type full
_refine_ls_number_parameters 427
_refine_ls_number_reflns 5594
_refine_ls_number_restraints 0
_refine_ls_restrained_S_all 1.046
_refine_ls_R_factor_all 0.1249
_refine_ls_R_factor_gt 0.0923
_refine_ls_shift/su_max 0.001
_refine_ls_shift/su_mean 0.000
_refine_ls_structure_factor_coef Fsqd
_refine_ls_weighting_details 'calc w=1/[\s^2^(Fo^2^)+(0.1317P)^2^+3.3296P] where P=(Fo^2^+2Fc^2^)/3'
_refine_ls_weighting_scheme calc
_refine_ls_wR_factor_gt 0.2432
_refine_ls_wR_factor_ref 0.2611
_reflns_number_gt 3672
_reflns_number_total 5594
_reflns_threshold_expression >2sigma(I)
_cod_data_source_file jo400783x_si_004.cif
_cod_data_source_block a
_cod_original_cell_volume 3077.0(11)
_cod_database_code 4028360

loop_
_symmetry_equiv_pos_as_xyz
'x, y, z'
'-x+1/2, y+1/2, -z+1/2'
'-x, -y, -z'
'x-1/2, -y-1/2, z-1/2'

loop_
_atom_site_label
_atom_site_type_symbol
_atom_site_fract_x
_atom_site_fract_y
_atom_site_fract_z
_atom_site_U_iso_or_equiv
_atom_site_adp_type
_atom_site_occupancy
_atom_site_symmetry_multiplicity
_atom_site_calc_flag
_atom_site_refinement_flags
Cl1 Cl 0.28772(14) 0.23155(9) 0.93099(10) 0.0668(5) Uani 1 1 d .
O1 O 0.7283(3) -0.0277(2) 0.5924(3) 0.0696(11) Uani 1 1 d .
O2 O 0.6238(3) 0.0243(2) 0.6766(3) 0.0648(11) Uani 1 1 d .
O3 O 0.8351(2) -0.0411(2) 0.8525(3) 0.0559(10) Uani 1 1 d .
O4 O 0.8409(2) 0.06188(18) 0.9396(2) 0.0400(7) Uani 1 1 d .
O5 O 0.5012(2) 0.05707(17) 0.9093(2) 0.0356(7) Uani 1 1 d .
O6 O 0.3528(5) 0.2318(3) 0.8679(3) 0.1088(18) Uani 1 1 d .
O7 O 0.1740(4) 0.2449(3) 0.8847(4) 0.1152(19) Uani 1 1 d .
O8 O 0.3266(4) 0.2933(3) 0.9956(3) 0.0908(14) Uani 1 1 d .
O9 O 0.2991(5) 0.1580(2) 0.9783(3) 0.0969(16) Uani 1 1 d .
N1 N 0.1302(3) -0.0400(2) 0.7911(3) 0.0422(9) Uani 1 1 d .
N2 N 0.8812(3) 0.2949(2) 1.1169(3) 0.0466(10) Uani 1 1 d .
C1 C 0.6271(6) 0.0569(4) 0.4703(4) 0.0770(18) Uani 1 1 d .
H1A H 0.6331 0.0206 0.4220 0.115 Uiso 1 1 calc R
H1C H 0.6197 0.1110 0.4470 0.115 Uiso 1 1 calc R
H1B H 0.5607 0.0433 0.4902 0.115 Uiso 1 1 calc R
C2 C 0.7290(5) 0.0505(4) 0.5477(4) 0.0664(16) Uani 1 1 d .
H2B H 0.7301 0.0934 0.5919 0.080 Uiso 1 1 calc R
H2A H 0.7973 0.0554 0.5262 0.080 Uiso 1 1 calc R
C3 C 0.6714(4) -0.0321(3) 0.6552(3) 0.0501(12) Uani 1 1 d .
C4 C 0.6727(3) -0.1101(3) 0.6946(3) 0.0419(11) Uani 1 1 d .
C5 C 0.7176(4) -0.1756(3) 0.6575(3) 0.0523(13) Uani 1 1 d .
H5 H 0.7432 -0.1685 0.6050 0.063 Uiso 1 1 calc R
C6 C 0.7238(4) -0.2475(3) 0.6965(4) 0.0573(14) Uani 1 1 d .
H6 H 0.7553 -0.2902 0.6717 0.069 Uiso 1 1 calc R
C7 C 0.6863(5) -0.2598(3) 0.7696(4) 0.0594(14) Uani 1 1 d .
H7 H 0.6893 -0.3111 0.7950 0.071 Uiso 1 1 calc R
C8 C 0.6429(4) -0.1969(3) 0.8085(3) 0.0467(12) Uani 1 1 d .
H8 H 0.6175 -0.2059 0.8608 0.056 Uiso 1 1 calc R
C9 C 0.6365(3) -0.1222(3) 0.7720(3) 0.0351(10) Uani 1 1 d .
C10 C 0.0203(4) -0.0787(4) 0.6331(4) 0.0692(17) Uani 1 1 d .
H10B H -0.0337 -0.1180 0.5994 0.104 Uiso 1 1 calc R
H10A H 0.0893 -0.0811 0.6135 0.104 Uiso 1 1 calc R
H10C H -0.0130 -0.0260 0.6209 0.104 Uiso 1 1 calc R
C11 C 0.0484(4) -0.0959(3) 0.7339(4) 0.0544(14) Uani 1 1 d .
H11B H -0.0221 -0.0944 0.7527 0.065 Uiso 1 1 calc R
H11A H 0.0796 -0.1499 0.7452 0.065 Uiso 1 1 calc R
C12 C 0.0221(7) 0.0835(4) 0.7820(5) 0.092(2) Uani 1 1 d .
H12A H -0.0332 0.0609 0.7290 0.138 Uiso 1 1 calc R
H12B H 0.0757 0.1162 0.7615 0.138 Uiso 1 1 calc R
H12C H -0.0170 0.1159 0.8166 0.138 Uiso 1 1 calc R
C13 C 0.0836(4) 0.0192(3) 0.8405(3) 0.0480(12) Uani 1 1 d .
H13B H 0.1461 0.0422 0.8891 0.058 Uiso 1 1 calc R
H13A H 0.0317 -0.0073 0.8701 0.058 Uiso 1 1 calc R
C14 C 0.2408(3) -0.0444(3) 0.7979(3) 0.0359(10) Uani 1 1 d .
C15 C 0.2835(3) -0.1049(3) 0.7523(3) 0.0383(10) Uani 1 1 d .
H15 H 0.2326 -0.1423 0.7167 0.046 Uiso 1 1 calc R
C16 C 0.3955(3) -0.1106(3) 0.7585(3) 0.0376(10) Uani 1 1 d .
H16 H 0.4207 -0.1513 0.7263 0.045 Uiso 1 1 calc R
C17 C 0.4748(3) -0.0575(3) 0.8114(3) 0.0364(10) Uani 1 1 d .
C18 C 0.4302(3) 0.0020(3) 0.8559(3) 0.0332(9) Uani 1 1 d .
C19 C 0.3195(3) 0.0104(3) 0.8507(3) 0.0360(10) Uani 1 1 d .
H19 H 0.2948 0.0522 0.8818 0.043 Uiso 1 1 calc R
C20 C 0.5915(3) -0.0589(3) 0.8185(3) 0.0392(10) Uani 1 1 d .
C21 C 0.7813(3) 0.0032(3) 0.8857(3) 0.0397(10) Uani 1 1 d .
C22 C 0.6601(3) -0.0008(3) 0.8739(3) 0.0350(10) Uani 1 1 d .
C23 C 0.6128(3) 0.0565(3) 0.9171(3) 0.0338(10) Uani 1 1 d .
C24 C 0.6747(3) 0.1167(2) 0.9701(3) 0.0331(9) Uani 1 1 d .
C25 C 0.7909(3) 0.1189(3) 0.9802(3) 0.0361(10) Uani 1 1 d .
C26 C 0.8619(3) 0.1765(3) 1.0264(3) 0.0385(10) Uani 1 1 d .
C27 C 0.8147(4) 0.2358(3) 1.0690(3) 0.0404(11) Uani 1 1 d .
C28 C 0.6959(4) 0.2351(3) 1.0620(3) 0.0391(10) Uani 1 1 d .
C29 C 0.6303(4) 0.1773(3) 1.0131(3) 0.0386(10) Uani 1 1 d .
H29 H 0.5517 0.1776 1.0076 0.046 Uiso 1 1 calc R
C30 C 0.6466(4) 0.2981(3) 1.1085(4) 0.0498(12) Uani 1 1 d .
H30B H 0.6466 0.2799 1.1699 0.060 Uiso 1 1 calc R
H30A H 0.5675 0.3084 1.0732 0.060 Uiso 1 1 calc R
C31 C 0.7145(4) 0.3737(3) 1.1164(4) 0.0527(13) Uani 1 1 d .
H31A H 0.7077 0.3954 1.0551 0.063 Uiso 1 1 calc R
H31B H 0.6850 0.4133 1.1514 0.063 Uiso 1 1 calc R
C32 C 0.8365(4) 0.3563(3) 1.1642(4) 0.0541(13) Uani 1 1 d .
H32A H 0.8816 0.4049 1.1671 0.065 Uiso 1 1 calc R
H32B H 0.8434 0.3390 1.2273 0.065 Uiso 1 1 calc R
C33 C 1.0031(4) 0.2929(4) 1.1325(4) 0.0646(16) Uani 1 1 d .
H33B H 1.0375 0.2606 1.1871 0.078 Uiso 1 1 calc R
H33A H 1.0336 0.3470 1.1442 0.078 Uiso 1 1 calc R
C34 C 1.0338(5) 0.2598(4) 1.0541(5) 0.0691(17) Uani 1 1 d .
H34B H 1.1170 0.2572 1.0683 0.083 Uiso 1 1 calc R
H34A H 1.0061 0.2953 1.0012 0.083 Uiso 1 1 calc R
C35 C 0.9852(4) 0.1779(3) 1.0288(4) 0.0489(12) Uani 1 1 d .
H35A H 0.9933 0.1630 0.9684 0.059 Uiso 1 1 calc R
H35B H 1.0275 0.1391 1.0740 0.059 Uiso 1 1 calc R

loop_
_atom_site_aniso_label
_atom_site_aniso_U_11
_atom_site_aniso_U_22
_atom_site_aniso_U_33
_atom_site_aniso_U_23
_atom_site_aniso_U_13
_atom_site_aniso_U_12
Cl1 0.0864(10) 0.0646(9) 0.0490(8) 0.0037(7) 0.0184(7) 0.0216(7)
O1 0.082(3) 0.069(3) 0.073(3) 0.014(2) 0.046(2) 0.009(2)
O2 0.083(3) 0.063(2) 0.054(2) 0.0075(19) 0.028(2) 0.021(2)
O3 0.0268(16) 0.060(2) 0.083(3) -0.023(2) 0.0177(16) -0.0008(15)
O4 0.0231(14) 0.0487(18) 0.0478(19) -0.0088(15) 0.0093(13) -0.0015(12)
O5 0.0264(14) 0.0455(18) 0.0387(17) -0.0046(14) 0.0154(12) -0.0036(12)
O6 0.153(5) 0.123(4) 0.067(3) 0.020(3) 0.058(3) 0.053(4)
O7 0.079(3) 0.132(5) 0.116(4) 0.047(4) -0.003(3) 0.001(3)
O8 0.127(4) 0.062(3) 0.083(3) -0.017(2) 0.028(3) -0.005(3)
O9 0.181(5) 0.048(2) 0.058(3) 0.008(2) 0.027(3) 0.028(3)
N1 0.0235(17) 0.059(2) 0.047(2) -0.002(2) 0.0153(16) -0.0038(16)
N2 0.048(2) 0.048(2) 0.042(2) -0.0077(19) 0.0091(18) -0.0125(18)
C1 0.114(5) 0.072(4) 0.047(4) -0.001(3) 0.026(4) -0.006(4)
C2 0.072(4) 0.073(4) 0.063(4) 0.017(3) 0.033(3) -0.003(3)
C3 0.047(3) 0.061(3) 0.044(3) 0.002(3) 0.016(2) 0.008(2)
C4 0.033(2) 0.058(3) 0.034(2) 0.000(2) 0.0089(19) 0.000(2)
C5 0.046(3) 0.073(4) 0.037(3) -0.008(3) 0.010(2) 0.002(2)
C6 0.052(3) 0.057(3) 0.058(4) -0.016(3) 0.008(3) 0.009(2)
C7 0.059(3) 0.047(3) 0.059(4) -0.007(3) -0.004(3) 0.007(2)
C8 0.048(3) 0.046(3) 0.043(3) 0.001(2) 0.007(2) 0.002(2)
C9 0.028(2) 0.039(2) 0.036(2) -0.002(2) 0.0053(18) 0.0022(17)
C10 0.043(3) 0.100(5) 0.053(4) -0.009(3) -0.004(3) 0.006(3)
C11 0.028(2) 0.072(4) 0.066(4) -0.015(3) 0.017(2) -0.011(2)
C12 0.128(6) 0.094(5) 0.072(4) 0.017(4) 0.058(4) 0.049(4)
C13 0.031(2) 0.068(3) 0.050(3) -0.002(3) 0.018(2) -0.002(2)
C14 0.025(2) 0.049(3) 0.035(2) 0.009(2) 0.0104(18) -0.0048(18)
C15 0.032(2) 0.046(3) 0.037(2) -0.001(2) 0.0097(19) -0.0055(18)
C16 0.030(2) 0.044(3) 0.038(2) 0.002(2) 0.0079(18) -0.0015(18)
C17 0.029(2) 0.047(3) 0.033(2) 0.001(2) 0.0060(18) -0.0044(18)
C18 0.028(2) 0.041(2) 0.034(2) 0.001(2) 0.0139(18) -0.0048(17)
C19 0.031(2) 0.042(3) 0.037(2) 0.003(2) 0.0122(18) 0.0013(17)
C20 0.029(2) 0.050(3) 0.039(3) 0.002(2) 0.0107(19) 0.0001(19)
C21 0.028(2) 0.051(3) 0.041(3) -0.002(2) 0.0093(19) -0.0034(19)
C22 0.026(2) 0.043(2) 0.037(2) -0.001(2) 0.0101(18) -0.0018(17)
C23 0.026(2) 0.043(2) 0.034(2) 0.003(2) 0.0115(18) 0.0008(17)
C24 0.031(2) 0.042(2) 0.029(2) 0.0072(19) 0.0109(17) -0.0027(17)
C25 0.030(2) 0.048(3) 0.031(2) 0.002(2) 0.0091(18) 0.0008(18)
C26 0.033(2) 0.043(3) 0.036(2) 0.003(2) 0.0039(19) -0.0067(18)
C27 0.039(2) 0.049(3) 0.033(2) 0.002(2) 0.0081(19) -0.011(2)
C28 0.045(3) 0.040(3) 0.033(2) 0.001(2) 0.012(2) -0.005(2)
C29 0.037(2) 0.046(3) 0.035(2) 0.000(2) 0.0124(19) -0.0003(19)
C30 0.059(3) 0.051(3) 0.045(3) -0.009(2) 0.023(2) -0.006(2)
C31 0.067(3) 0.044(3) 0.052(3) -0.007(2) 0.025(3) -0.009(2)
C32 0.064(3) 0.053(3) 0.045(3) -0.011(3) 0.015(3) -0.013(2)
C33 0.047(3) 0.066(4) 0.073(4) -0.013(3) 0.004(3) -0.018(3)
C34 0.045(3) 0.083(4) 0.081(4) -0.009(4) 0.020(3) -0.023(3)
C35 0.031(2) 0.061(3) 0.054(3) -0.004(3) 0.009(2) -0.009(2)

loop_
_atom_type_symbol
_atom_type_description
_atom_type_scat_dispersion_real
_atom_type_scat_dispersion_imag
_atom_type_scat_source
C C 0.0181 0.0091 'International Tables Vol C Tables 4.2.6.8 and 6.1.1.4'
H H 0.0000 0.0000 'International Tables Vol C Tables 4.2.6.8 and 6.1.1.4'
N N 0.0311 0.0180 'International Tables Vol C Tables 4.2.6.8 and 6.1.1.4'
O O 0.0492 0.0322 'International Tables Vol C Tables 4.2.6.8 and 6.1.1.4'
Cl Cl 0.3639 0.7018 'International Tables Vol C Tables 4.2.6.8 and 6.1.1.4'

loop_
_geom_angle_atom_site_label_1
_geom_angle_atom_site_label_2
_geom_angle_atom_site_label_3
_geom_angle
O7 Cl1 O6 109.5(3)
O7 Cl1 O8 109.1(3)
O6 Cl1 O8 108.9(3)
O7 Cl1 O9 109.8(3)
O6 Cl1 O9 110.7(3)
O8 Cl1 O9 108.9(3)
C3 O1 C2 116.6(4)
C21 O4 C25 123.1(3)
C23 O5 C18 120.8(3)
C14 N1 C13 122.3(4)
C14 N1 C11 121.4(4)
C13 N1 C11 116.2(3)
C27 N2 C33 120.5(4)
C27 N2 C32 122.2(4)
C33 N2 C32 116.8(4)
C2 C1 H1A 109.5
C2 C1 H1C 109.5
H1A C1 H1C 109.5
C2 C1 H1B 109.5
H1A C1 H1B 109.5
H1C C1 H1B 109.5
C1 C2 O1 108.7(5)
C1 C2 H2B 109.9
O1 C2 H2B 109.9
C1 C2 H2A 109.9
O1 C2 H2A 109.9
H2B C2 H2A 108.3
O2 C3 O1 122.6(5)
O2 C3 C4 123.8(5)
O1 C3 C4 113.6(4)
C9 C4 C5 118.4(4)
C9 C4 C3 121.2(4)
C5 C4 C3 120.3(4)
C6 C5 C4 120.5(5)
C6 C5 H5 119.8
C4 C5 H5 119.8
C7 C6 C5 121.3(5)
C7 C6 H6 119.4
C5 C6 H6 119.4
C6 C7 C8 119.9(5)
C6 C7 H7 120.0
C8 C7 H7 120.0
C9 C8 C7 121.0(5)
C9 C8 H8 119.5
C7 C8 H8 119.5
C8 C9 C4 118.9(4)
C8 C9 C20 117.3(4)
C4 C9 C20 123.7(4)
C11 C10 H10B 109.5
C11 C10 H10A 109.5
H10B C10 H10A 109.5
C11 C10 H10C 109.5
H10B C10 H10C 109.5
H10A C10 H10C 109.5
N1 C11 C10 113.8(4)
N1 C11 H11B 108.8
C10 C11 H11B 108.8
N1 C11 H11A 108.8
C10 C11 H11A 108.8
H11B C11 H11A 107.7
C13 C12 H12A 109.5
C13 C12 H12B 109.5
H12A C12 H12B 109.5
C13 C12 H12C 109.5
H12A C12 H12C 109.5
H12B C12 H12C 109.5
N1 C13 C12 113.6(4)
N1 C13 H13B 108.8
C12 C13 H13B 108.8
N1 C13 H13A 108.8
C12 C13 H13A 108.8
H13B C13 H13A 107.7
N1 C14 C19 121.8(4)
N1 C14 C15 120.7(4)
C19 C14 C15 117.5(4)
C16 C15 C14 121.6(4)
C16 C15 H15 119.2
C14 C15 H15 119.2
C15 C16 C17 121.6(4)
C15 C16 H16 119.2
C17 C16 H16 119.2
C16 C17 C20 124.3(4)
C16 C17 C18 115.6(4)
C20 C17 C18 120.0(4)
C19 C18 O5 115.3(4)
C19 C18 C17 124.7(4)
O5 C18 C17 120.0(3)
C18 C19 C14 118.9(4)
C18 C19 H19 120.6
C14 C19 H19 120.6
C17 C20 C22 117.4(4)
C17 C20 C9 119.1(4)
C22 C20 C9 123.4(4)
O3 C21 O4 116.1(4)
O3 C21 C22 125.8(4)
O4 C21 C22 118.0(4)
C23 C22 C20 120.7(4)
C23 C22 C21 117.4(4)
C20 C22 C21 121.9(4)
O5 C23 C24 115.3(4)
O5 C23 C22 121.1(4)
C24 C23 C22 123.7(4)
C23 C24 C25 117.6(4)
C23 C24 C29 125.8(4)
C25 C24 C29 116.6(4)
C26 C25 O4 115.4(4)
C26 C25 C24 124.4(4)
O4 C25 C24 120.2(4)
C25 C26 C27 117.4(4)
C25 C26 C35 121.2(4)
C27 C26 C35 121.4(4)
N2 C27 C26 120.4(4)
N2 C27 C28 119.4(4)
C26 C27 C28 120.2(4)
C29 C28 C27 119.1(4)
C29 C28 C30 121.1(4)
C27 C28 C30 119.8(4)
C28 C29 C24 122.3(4)
C28 C29 H29 118.9
C24 C29 H29 118.9
C28 C30 C31 110.6(4)
C28 C30 H30B 109.5
C31 C30 H30B 109.5
C28 C30 H30A 109.5
C31 C30 H30A 109.5
H30B C30 H30A 108.1
C32 C31 C30 109.1(4)
C32 C31 H31A 109.9
C30 C31 H31A 109.9
C32 C31 H31B 109.9
C30 C31 H31B 109.9
H31A C31 H31B 108.3
N2 C32 C31 111.4(4)
N2 C32 H32A 109.4
C31 C32 H32A 109.4
N2 C32 H32B 109.4
C31 C32 H32B 109.4
H32A C32 H32B 108.0
N2 C33 C34 111.5(4)
N2 C33 H33B 109.3
C34 C33 H33B 109.3
N2 C33 H33A 109.3
C34 C33 H33A 109.3
H33B C33 H33A 108.0
C33 C34 C35 112.6(5)
C33 C34 H34B 109.1
C35 C34 H34B 109.1
C33 C34 H34A 109.1
C35 C34 H34A 109.1
H34B C34 H34A 107.8
C26 C35 C34 110.0(4)
C26 C35 H35A 109.7
C34 C35 H35A 109.7
C26 C35 H35B 109.7
C34 C35 H35B 109.7
H35A C35 H35B 108.2

loop_
_geom_bond_atom_site_label_1
_geom_bond_atom_site_label_2
_geom_bond_distance
Cl1 O7 1.402(5)
Cl1 O6 1.419(5)
Cl1 O8 1.428(4)
Cl1 O9 1.430(4)
O1 C3 1.342(6)
O1 C2 1.493(7)
O2 C3 1.215(6)
O3 C21 1.206(5)
O4 C21 1.368(5)
O4 C25 1.386(5)
O5 C23 1.349(4)
O5 C18 1.381(5)
N1 C14 1.342(5)
N1 C13 1.467(6)
N1 C11 1.480(6)
N2 C27 1.370(5)
N2 C33 1.457(6)
N2 C32 1.461(6)
C1 C2 1.471(8)
C1 H1A 0.9800
C1 H1C 0.9800
C1 H1B 0.9800
C2 H2B 0.9900
C2 H2A 0.9900
C3 C4 1.453(7)
C4 C9 1.394(6)
C4 C5 1.427(7)
C5 C6 1.351(7)
C5 H5 0.9500
C6 C7 1.341(8)
C6 H6 0.9500
C7 C8 1.398(7)
C7 H7 0.9500
C8 C9 1.379(6)
C8 H8 0.9500
C9 C20 1.479(6)
C10 C11 1.513(7)
C10 H10B 0.9800
C10 H10A 0.9800
C10 H10C 0.9800
C11 H11B 0.9900
C11 H11A 0.9900
C12 C13 1.480(8)
C12 H12A 0.9800
C12 H12B 0.9800
C12 H12C 0.9800
C13 H13B 0.9900
C13 H13A 0.9900
C14 C19 1.422(6)
C14 C15 1.423(6)
C15 C16 1.363(5)
C15 H15 0.9500
C16 C17 1.407(6)
C16 H16 0.9500
C17 C20 1.414(5)
C17 C18 1.414(6)
C18 C19 1.354(5)
C19 H19 0.9500
C20 C22 1.417(6)
C21 C22 1.458(5)
C22 C23 1.392(6)
C23 C24 1.392(6)
C24 C25 1.400(5)
C24 C29 1.411(6)
C25 C26 1.369(6)
C26 C27 1.410(6)
C26 C35 1.514(6)
C27 C28 1.440(6)
C28 C29 1.355(6)
C28 C30 1.505(6)
C29 H29 0.9500
C30 C31 1.517(7)
C30 H30B 0.9900
C30 H30A 0.9900
C31 C32 1.509(7)
C31 H31A 0.9900
C31 H31B 0.9900
C32 H32A 0.9900
C32 H32B 0.9900
C33 C34 1.466(8)
C33 H33B 0.9900
C33 H33A 0.9900
C34 C35 1.520(7)
C34 H34B 0.9900
C34 H34A 0.9900
C35 H35A 0.9900
C35 H35B 0.9900

loop_
_geom_torsion_atom_site_label_1
_geom_torsion_atom_site_label_2
_geom_torsion_atom_site_label_3
_geom_torsion_atom_site_label_4
_geom_torsion
C3 O1 C2 C1 -85.7(6)
C2 O1 C3 O2 -1.1(8)
C2 O1 C3 C4 179.0(4)
O2 C3 C4 C9 -12.0(8)
O1 C3 C4 C9 167.9(4)
O2 C3 C4 C5 171.7(5)
O1 C3 C4 C5 -8.5(7)
C9 C4 C5 C6 0.5(7)
C3 C4 C5 C6 176.9(5)
C4 C5 C6 C7 1.3(8)
C5 C6 C7 C8 -2.0(8)
C6 C7 C8 C9 0.9(8)
C7 C8 C9 C4 0.9(7)
C7 C8 C9 C20 -178.9(4)
C5 C4 C9 C8 -1.5(6)
C3 C4 C9 C8 -177.9(4)
C5 C4 C9 C20 178.2(4)
C3 C4 C9 C20 1.8(6)
C14 N1 C11 C10 -76.5(6)
C13 N1 C11 C10 104.5(5)
C14 N1 C13 C12 105.9(6)
C11 N1 C13 C12 -75.1(6)
C13 N1 C14 C19 -2.8(6)
C11 N1 C14 C19 178.3(4)
C13 N1 C14 C15 176.9(4)
C11 N1 C14 C15 -2.0(6)
N1 C14 C15 C16 -179.8(4)
C19 C14 C15 C16 -0.2(6)
C14 C15 C16 C17 1.0(7)
C15 C16 C17 C20 -178.1(4)
C15 C16 C17 C18 -1.0(6)
C23 O5 C18 C19 -177.6(4)
C23 O5 C18 C17 2.4(6)
C16 C17 C18 C19 0.1(7)
C20 C17 C18 C19 177.4(4)
C16 C17 C18 O5 -179.9(4)
C20 C17 C18 O5 -2.5(6)
O5 C18 C19 C14 -179.3(4)
C17 C18 C19 C14 0.7(7)
N1 C14 C19 C18 179.0(4)
C15 C14 C19 C18 -0.7(6)
C16 C17 C20 C22 179.3(4)
C18 C17 C20 C22 2.3(6)
C16 C17 C20 C9 -3.5(7)
C18 C17 C20 C9 179.5(4)
C8 C9 C20 C17 -72.3(6)
C4 C9 C20 C17 107.9(5)
C8 C9 C20 C22 104.7(5)
C4 C9 C20 C22 -75.0(6)
C25 O4 C21 O3 177.9(4)
C25 O4 C21 C22 -2.5(6)
C17 C20 C22 C23 -1.9(6)
C9 C20 C22 C23 -179.0(4)
C17 C20 C22 C21 -179.8(4)
C9 C20 C22 C21 3.1(7)
O3 C21 C22 C23 -179.2(5)
O4 C21 C22 C23 1.2(6)
O3 C21 C22 C20 -1.2(7)
O4 C21 C22 C20 179.2(4)
C18 O5 C23 C24 177.8(4)
C18 O5 C23 C22 -2.0(6)
C20 C22 C23 O5 1.8(6)
C21 C22 C23 O5 179.8(4)
C20 C22 C23 C24 -178.0(4)
C21 C22 C23 C24 0.0(6)
O5 C23 C24 C25 -179.9(4)
C22 C23 C24 C25 -0.1(6)
O5 C23 C24 C29 -1.6(6)
C22 C23 C24 C29 178.1(4)
C21 O4 C25 C26 -175.4(4)
C21 O4 C25 C24 2.5(6)
C23 C24 C25 C26 176.6(4)
C29 C24 C25 C26 -1.8(6)
C23 C24 C25 O4 -1.1(6)
C29 C24 C25 O4 -179.5(4)
O4 C25 C26 C27 -179.9(4)
C24 C25 C26 C27 2.3(7)
O4 C25 C26 C35 2.1(6)
C24 C25 C26 C35 -175.7(4)
C33 N2 C27 C26 -6.5(7)
C32 N2 C27 C26 -178.3(4)
C33 N2 C27 C28 174.1(4)
C32 N2 C27 C28 2.3(7)
C25 C26 C27 N2 179.6(4)
C35 C26 C27 N2 -2.4(7)
C25 C26 C27 C28 -1.0(6)
C35 C26 C27 C28 177.0(4)
N2 C27 C28 C29 178.7(4)
C26 C27 C28 C29 -0.7(7)
N2 C27 C28 C30 -1.2(6)
C26 C27 C28 C30 179.4(4)
C27 C28 C29 C24 1.2(7)
C30 C28 C29 C24 -178.9(4)
C23 C24 C29 C28 -178.3(4)
C25 C24 C29 C28 -0.1(6)
C29 C28 C30 C31 -151.6(5)
C27 C28 C30 C31 28.3(6)
C28 C30 C31 C32 -55.0(6)
C27 N2 C32 C31 -30.7(6)
C33 N2 C32 C31 157.2(4)
C30 C31 C32 N2 56.6(5)
C27 N2 C33 C34 36.0(7)
C32 N2 C33 C34 -151.8(5)
N2 C33 C34 C35 -56.3(7)
C25 C26 C35 C34 160.2(5)
C27 C26 C35 C34 -17.7(6)
C33 C34 C35 C26 46.7(6)
